data_4338631
loop_
_publ_author_name
'Lee, Pei-Ying'
'Liang, Lan-Chang'

_publ_section_title
;
 Synthesis and Structural Characterization of Five-Coordinate Aluminum
 Complexes Containing Diarylamido Diphosphine Ligands
;
_journal_coden_ASTM INOCAJ
_journal_issue 12
_journal_name_full 'Inorganic chemistry'
_journal_page_first 5480
_journal_page_last 5487
_journal_paper_doi 10.1021/ic802030d
_journal_volume 48
_journal_year 2009
_chemical_formula_moiety 'C32 H38 Al N P2'
_chemical_formula_sum 'C32 H38 Al N P2'
_chemical_formula_weight 525.55
_space_group_IT_number 2
_symmetry_cell_setting triclinic
_symmetry_space_group_name_Hall '-P 1'
_symmetry_space_group_name_H-M 'P -1'
_atom_sites_solution_hydrogens geom
_atom_sites_solution_primary direct
_atom_sites_solution_secondary difmap
_audit_creation_method SHELXL-97
_cell_angle_alpha 108.584(2)
_cell_angle_beta 96.379(2)
_cell_angle_gamma 107.357(2)
_cell_formula_units_Z 2
_cell_length_a 9.4805(3)
_cell_length_b 11.5257(3)
_cell_length_c 16.6500(6)
_cell_measurement_reflns_used 13906
_cell_measurement_temperature 200(2)
_cell_measurement_theta_max 25.35
_cell_measurement_theta_min 2.037
_cell_volume 1602.63(9)
_computing_cell_refinement 'HKL Scalepack (Otwinowski & Minor 1997)'
_computing_data_collection 'Collect (Nonius BV, 1997-2000)'
_computing_data_reduction 'HKL Denzo and Scalepack'
_computing_molecular_graphics 'Ortep-3 for Windows (Farrugia, 1997)'
_computing_publication_material 'WinGX publication routines (Farrugia, 1999)'
_computing_structure_refinement 'SHELXL-97 (Sheldrick, 1997)'
_computing_structure_solution 'SHELXS-86 (Sheldrick, 1986)'
_diffrn_ambient_temperature 200(2)
_diffrn_detector_area_resol_mean 9
_diffrn_measured_fraction_theta_full 0.974
_diffrn_measured_fraction_theta_max 0.974
_diffrn_measurement_device_type KappaCCD
_diffrn_measurement_method 'CCD rotation images, thick slices'
_diffrn_radiation_monochromator graphite
_diffrn_radiation_source 'fine-focus sealed tube'
_diffrn_radiation_type MoK\a
_diffrn_radiation_wavelength 0.71073
_diffrn_reflns_av_R_equivalents 0.1074
_diffrn_reflns_av_sigmaI/netI 0.1138
_diffrn_reflns_limit_h_max 11
_diffrn_reflns_limit_h_min -11
_diffrn_reflns_limit_k_max 13
_diffrn_reflns_limit_k_min -13
_diffrn_reflns_limit_l_max 19
_diffrn_reflns_limit_l_min -19
_diffrn_reflns_number 22264
_diffrn_reflns_theta_full 27.64
_diffrn_reflns_theta_max 27.64
_diffrn_reflns_theta_min 2.31
_exptl_absorpt_coefficient_mu 0.182
_exptl_absorpt_correction_T_max 0.996
_exptl_absorpt_correction_T_min 0.983
_exptl_absorpt_correction_type multi-scan
_exptl_absorpt_process_details
;
 ?
;
_exptl_crystal_colour colorless
_exptl_crystal_density_diffrn 1.089
_exptl_crystal_density_method 'not measured'
_exptl_crystal_description prism
_exptl_crystal_F_000 560
_exptl_crystal_size_max 0.09
_exptl_crystal_size_mid 0.08
_exptl_crystal_size_min 0.02
_platon_squeeze_details ' ?'
_refine_diff_density_max 0.379
_refine_diff_density_min -0.361
_refine_diff_density_rms 0.074
_refine_ls_extinction_method none
_refine_ls_goodness_of_fit_ref 0.847
_refine_ls_hydrogen_treatment fixed
_refine_ls_matrix_type full
_refine_ls_number_parameters 325
_refine_ls_number_reflns 5780
_refine_ls_number_restraints 0
_refine_ls_restrained_S_all 0.847
_refine_ls_R_factor_all 0.1316
_refine_ls_R_factor_gt 0.0767
_refine_ls_shift/su_max 0.000
_refine_ls_shift/su_mean 0.000
_refine_ls_structure_factor_coef Fsqd
_refine_ls_weighting_details 'calc w=1/[\s^2^(Fo^2^)+(0.2000P)^2^+0.0000P] where P=(Fo^2^+2Fc^2^)/3'
_refine_ls_weighting_scheme calc
_refine_ls_wR_factor_gt 0.2232
_refine_ls_wR_factor_ref 0.2612
_reflns_number_gt 3398
_reflns_number_total 5780
_reflns_threshold_expression >2sigma(I)
_cod_data_source_file ic802030d_si_001.cif
_cod_data_source_block 6634_2c
_cod_database_code 4338631

loop_
_symmetry_equiv_pos_as_xyz
'x, y, z'
'-x, -y, -z'

loop_
_atom_site_label
_atom_site_type_symbol
_atom_site_fract_x
_atom_site_fract_y
_atom_site_fract_z
_atom_site_U_iso_or_equiv
_atom_site_adp_type
_atom_site_occupancy
_atom_site_symmetry_multiplicity
_atom_site_calc_flag
_atom_site_refinement_flags
C1 C 0.9246(6) 0.7589(5) 1.0555(3) 0.0476(12) Uani 1 1 d .
H1 H 1.0235 0.8282 1.0687 0.057 Uiso 1 1 calc R
C2 C 0.9486(7) 0.6332(6) 1.0389(4) 0.0669(17) Uani 1 1 d .
H2A H 1.0150 0.6390 1.0891 0.100 Uiso 1 1 calc R
H2B H 0.9935 0.6144 0.9896 0.100 Uiso 1 1 calc R
H2C H 0.8529 0.5646 1.0273 0.100 Uiso 1 1 calc R
C3 C 0.8109(7) 0.7630(7) 0.9732(4) 0.0720(18) Uani 1 1 d .
H3A H 0.8018 0.8477 0.9890 0.108 Uiso 1 1 calc R
H3B H 0.7124 0.6974 0.9605 0.108 Uiso 1 1 calc R
H3C H 0.8530 0.7463 0.9227 0.108 Uiso 1 1 calc R
C4 C 0.8622(6) 0.9564(5) 1.1666(3) 0.0478(13) Uani 1 1 d .
H4 H 0.7875 0.9568 1.1211 0.057 Uiso 1 1 calc R
C5 C 1.0183(8) 1.0511(6) 1.1728(5) 0.078(2) Uani 1 1 d .
H5A H 1.0470 1.0239 1.1183 0.118 Uiso 1 1 calc R
H5B H 1.0913 1.0516 1.2179 0.118 Uiso 1 1 calc R
H5C H 1.0150 1.1375 1.1862 0.118 Uiso 1 1 calc R
C6 C 0.8228(7) 1.0001(6) 1.2490(4) 0.0656(16) Uani 1 1 d .
H6A H 0.7241 0.9421 1.2464 0.098 Uiso 1 1 calc R
H6B H 0.8214 1.0870 1.2621 0.098 Uiso 1 1 calc R
H6C H 0.8963 1.0002 1.2936 0.098 Uiso 1 1 calc R
C7 C 0.9974(5) 0.7920(4) 1.2424(3) 0.0374(11) Uani 1 1 d .
C8 C 1.1581(5) 0.8277(5) 1.2538(3) 0.0491(13) Uani 1 1 d .
H8 H 1.2009 0.8536 1.2119 0.059 Uiso 1 1 calc R
C9 C 1.2631(6) 0.8270(5) 1.3269(3) 0.0495(13) Uani 1 1 d .
H9 H 1.3666 0.8523 1.3291 0.059 Uiso 1 1 calc R
C10 C 1.2084(5) 0.7895(5) 1.3907(3) 0.0473(12) Uani 1 1 d .
H10 H 1.2713 0.7881 1.4371 0.057 Uiso 1 1 calc R
C11 C 1.0531(5) 0.7537(5) 1.3814(3) 0.0438(12) Uani 1 1 d .
H11 H 1.0123 0.7279 1.4239 0.053 Uiso 1 1 calc R
C12 C 0.9427(5) 0.7532(4) 1.3066(3) 0.0365(10) Uani 1 1 d .
C13 C 0.7336(5) 0.7443(5) 1.3678(3) 0.0356(10) Uani 1 1 d .
C14 C 0.8152(5) 0.8584(5) 1.4335(3) 0.0465(12) Uani 1 1 d .
H14 H 0.9061 0.9129 1.4289 0.056 Uiso 1 1 calc R
C15 C 0.7642(5) 0.8906(5) 1.5031(3) 0.0502(13) Uani 1 1 d .
H15 H 0.8186 0.9685 1.5496 0.060 Uiso 1 1 calc R
C16 C 0.6272(5) 0.8073(5) 1.5077(3) 0.0482(13) Uani 1 1 d .
H16 H 0.5912 0.8318 1.5578 0.058 Uiso 1 1 calc R
C17 C 0.5456(5) 0.6940(5) 1.4431(3) 0.0418(11) Uani 1 1 d .
H17 H 0.4550 0.6403 1.4485 0.050 Uiso 1 1 calc R
C18 C 0.5941(5) 0.6599(4) 1.3728(3) 0.0349(10) Uani 1 1 d .
C19 C 0.5746(5) 0.4018(5) 1.3289(3) 0.0379(11) Uani 1 1 d .
C20 C 0.6968(5) 0.4406(5) 1.4065(3) 0.0443(12) Uani 1 1 d .
H20 H 0.7396 0.5293 1.4407 0.053 Uiso 1 1 calc R
C21 C 0.7562(6) 0.3537(6) 1.4344(4) 0.0537(14) Uani 1 1 d .
H21 H 0.8334 0.3850 1.4839 0.064 Uiso 1 1 calc R
C22 C 0.6943(7) 0.2278(6) 1.3856(4) 0.0575(15) Uani 1 1 d .
H22 H 0.7270 0.1668 1.3997 0.069 Uiso 1 1 calc R
C23 C 0.5732(7) 0.1866(6) 1.3089(4) 0.0581(15) Uani 1 1 d .
H23 H 0.5307 0.0975 1.2755 0.070 Uiso 1 1 calc R
C24 C 0.5138(6) 0.2729(5) 1.2804(3) 0.0490(13) Uani 1 1 d .
H24 H 0.4367 0.2404 1.2306 0.059 Uiso 1 1 calc R
C25 C 0.2950(5) 0.4576(4) 1.2904(3) 0.0379(11) Uani 1 1 d .
C26 C 0.2494(5) 0.3906(5) 1.3451(3) 0.0467(12) Uani 1 1 d .
H26 H 0.3163 0.3689 1.3777 0.056 Uiso 1 1 calc R
C27 C 0.0971(6) 0.3586(5) 1.3474(4) 0.0576(15) Uani 1 1 d .
H27 H 0.0612 0.3159 1.3839 0.069 Uiso 1 1 calc R
C28 C -0.0102(6) 0.3903(5) 1.2937(4) 0.0542(14) Uani 1 1 d .
H28 H -0.1114 0.3650 1.2969 0.065 Uiso 1 1 calc R
C29 C 0.0337(6) 0.4562(6) 1.2386(4) 0.0599(15) Uani 1 1 d .
H29 H -0.0341 0.4771 1.2059 0.072 Uiso 1 1 calc R
C30 C 0.1851(5) 0.4885(5) 1.2357(4) 0.0500(13) Uani 1 1 d .
H30 H 0.2201 0.5307 1.1987 0.060 Uiso 1 1 calc R
C31 C 0.6304(6) 0.4728(5) 1.1110(3) 0.0529(13) Uani 1 1 d .
H31A H 0.7178 0.4589 1.1353 0.079 Uiso 1 1 calc R
H31B H 0.6340 0.4705 1.0532 0.079 Uiso 1 1 calc R
H31C H 0.5400 0.4052 1.1091 0.079 Uiso 1 1 calc R
C32 C 0.4596(6) 0.6966(5) 1.1483(3) 0.0499(13) Uani 1 1 d .
H32A H 0.4779 0.7817 1.1908 0.075 Uiso 1 1 calc R
H32B H 0.3640 0.6368 1.1481 0.075 Uiso 1 1 calc R
H32C H 0.4572 0.7018 1.0917 0.075 Uiso 1 1 calc R
N1 N 0.7798(4) 0.7110(4) 1.2944(2) 0.0374(9) Uani 1 1 d .
Al1 Al 0.62938(16) 0.63178(15) 1.17856(9) 0.0427(4) Uani 1 1 d .
P1 P 0.85015(14) 0.78843(12) 1.14720(8) 0.0397(4) Uani 1 1 d .
P2 P 0.49444(12) 0.51093(12) 1.28568(8) 0.0358(4) Uani 1 1 d .

loop_
_atom_site_aniso_label
_atom_site_aniso_U_11
_atom_site_aniso_U_22
_atom_site_aniso_U_33
_atom_site_aniso_U_23
_atom_site_aniso_U_13
_atom_site_aniso_U_12
C1 0.048(3) 0.048(3) 0.050(3) 0.017(3) 0.028(2) 0.017(2)
C2 0.091(4) 0.050(3) 0.065(4) 0.012(3) 0.053(3) 0.029(3)
C3 0.080(4) 0.098(5) 0.053(3) 0.030(4) 0.034(3) 0.043(4)
C4 0.059(3) 0.043(3) 0.058(3) 0.024(3) 0.035(3) 0.028(3)
C5 0.089(5) 0.050(4) 0.113(5) 0.032(4) 0.061(4) 0.031(3)
C6 0.077(4) 0.056(4) 0.075(4) 0.022(3) 0.044(3) 0.033(3)
C7 0.038(3) 0.038(3) 0.042(3) 0.014(2) 0.020(2) 0.019(2)
C8 0.040(3) 0.062(3) 0.057(3) 0.028(3) 0.031(2) 0.021(2)
C9 0.037(3) 0.053(3) 0.061(3) 0.016(3) 0.024(2) 0.020(2)
C10 0.045(3) 0.059(3) 0.045(3) 0.020(3) 0.016(2) 0.026(3)
C11 0.049(3) 0.049(3) 0.040(3) 0.018(2) 0.023(2) 0.020(2)
C12 0.036(2) 0.031(2) 0.041(3) 0.008(2) 0.020(2) 0.0125(19)
C13 0.033(2) 0.041(3) 0.037(2) 0.014(2) 0.013(2) 0.017(2)
C14 0.034(3) 0.042(3) 0.056(3) 0.008(3) 0.025(2) 0.009(2)
C15 0.040(3) 0.048(3) 0.049(3) 0.000(2) 0.017(2) 0.014(2)
C16 0.044(3) 0.050(3) 0.044(3) 0.004(2) 0.025(2) 0.017(2)
C17 0.038(3) 0.042(3) 0.043(3) 0.011(2) 0.020(2) 0.013(2)
C18 0.032(2) 0.033(2) 0.041(3) 0.013(2) 0.013(2) 0.013(2)
C19 0.037(2) 0.040(3) 0.042(3) 0.014(2) 0.022(2) 0.018(2)
C20 0.046(3) 0.048(3) 0.047(3) 0.017(2) 0.023(2) 0.023(2)
C21 0.057(3) 0.074(4) 0.047(3) 0.028(3) 0.024(3) 0.037(3)
C22 0.076(4) 0.062(4) 0.064(4) 0.034(3) 0.044(3) 0.046(3)
C23 0.076(4) 0.049(3) 0.057(3) 0.016(3) 0.036(3) 0.028(3)
C24 0.053(3) 0.052(3) 0.045(3) 0.014(3) 0.022(2) 0.024(3)
C25 0.030(2) 0.036(3) 0.042(3) 0.006(2) 0.014(2) 0.011(2)
C26 0.038(3) 0.050(3) 0.048(3) 0.015(2) 0.016(2) 0.011(2)
C27 0.052(3) 0.050(3) 0.062(3) 0.015(3) 0.033(3) 0.005(3)
C28 0.035(3) 0.051(3) 0.063(3) 0.006(3) 0.021(3) 0.008(2)
C29 0.042(3) 0.070(4) 0.070(4) 0.022(3) 0.015(3) 0.027(3)
C30 0.041(3) 0.050(3) 0.062(3) 0.022(3) 0.021(2) 0.016(2)
C31 0.056(3) 0.053(3) 0.049(3) 0.014(3) 0.023(3) 0.019(3)
C32 0.049(3) 0.053(3) 0.055(3) 0.020(3) 0.021(2) 0.024(3)
N1 0.036(2) 0.038(2) 0.042(2) 0.0116(18) 0.0223(17) 0.0152(17)
Al1 0.0400(8) 0.0461(9) 0.0407(8) 0.0108(7) 0.0143(6) 0.0175(7)
P1 0.0416(7) 0.0432(8) 0.0414(7) 0.0171(6) 0.0210(6) 0.0194(6)
P2 0.0305(6) 0.0390(7) 0.0376(7) 0.0127(5) 0.0145(5) 0.0111(5)

loop_
_atom_type_symbol
_atom_type_description
_atom_type_scat_dispersion_real
_atom_type_scat_dispersion_imag
_atom_type_scat_source
C C 0.0033 0.0016 'International Tables Vol C Tables 4.2.6.8 and 6.1.1.4'
H H 0.0000 0.0000 'International Tables Vol C Tables 4.2.6.8 and 6.1.1.4'
N N 0.0061 0.0033 'International Tables Vol C Tables 4.2.6.8 and 6.1.1.4'
O O 0.0106 0.0060 'International Tables Vol C Tables 4.2.6.8 and 6.1.1.4'
Al Al 0.0645 0.0514 'International Tables Vol C Tables 4.2.6.8 and 6.1.1.4'
P P 0.1023 0.0942 'International Tables Vol C Tables 4.2.6.8 and 6.1.1.4'

loop_
_geom_angle_atom_site_label_1
_geom_angle_atom_site_label_2
_geom_angle_atom_site_label_3
_geom_angle
C2 C1 C3 114.7(5)
C2 C1 P1 106.5(3)
C3 C1 P1 110.2(3)
C2 C1 H1 108.4
C3 C1 H1 108.4
P1 C1 H1 108.4
C1 C2 H2A 109.5
C1 C2 H2B 109.5
H2A C2 H2B 109.5
C1 C2 H2C 109.5
H2A C2 H2C 109.5
H2B C2 H2C 109.5
C1 C3 H3A 109.5
C1 C3 H3B 109.5
H3A C3 H3B 109.5
C1 C3 H3C 109.5
H3A C3 H3C 109.5
H3B C3 H3C 109.5
C6 C4 C5 108.0(5)
C6 C4 P1 104.8(3)
C5 C4 P1 115.5(4)
C6 C4 H4 109.4
C5 C4 H4 109.4
P1 C4 H4 109.4
C4 C5 H5A 109.5
C4 C5 H5B 109.5
H5A C5 H5B 109.5
C4 C5 H5C 109.5
H5A C5 H5C 109.5
H5B C5 H5C 109.5
C4 C6 H6A 109.5
C4 C6 H6B 109.5
H6A C6 H6B 109.5
C4 C6 H6C 109.5
H6A C6 H6C 109.5
H6B C6 H6C 109.5
C12 C7 C8 113.5(4)
C12 C7 P1 118.1(3)
C8 C7 P1 128.4(3)
C7 C8 C9 125.8(4)
C7 C8 H8 117.1
C9 C8 H8 117.1
C10 C9 C8 120.5(4)
C10 C9 H9 119.8
C8 C9 H9 119.8
C9 C10 C11 115.3(5)
C9 C10 H10 122.3
C11 C10 H10 122.3
C10 C11 C12 125.1(4)
C10 C11 H11 117.4
C12 C11 H11 117.4
C7 C12 N1 114.6(4)
C7 C12 C11 119.8(4)
N1 C12 C11 125.6(3)
N1 C13 C14 119.9(4)
N1 C13 C18 118.1(4)
C14 C13 C18 121.9(4)
C15 C14 C13 118.5(4)
C15 C14 H14 120.8
C13 C14 H14 120.8
C14 C15 C16 119.4(5)
C14 C15 H15 120.3
C16 C15 H15 120.3
C17 C16 C15 122.7(4)
C17 C16 H16 118.7
C15 C16 H16 118.7
C18 C17 C16 119.0(4)
C18 C17 H17 120.5
C16 C17 H17 120.5
C17 C18 C13 118.5(4)
C17 C18 P2 121.7(3)
C13 C18 P2 119.8(3)
C24 C19 C20 115.9(4)
C24 C19 P2 115.1(4)
C20 C19 P2 129.0(4)
C21 C20 C19 126.5(5)
C21 C20 H20 116.8
C19 C20 H20 116.8
C22 C21 C20 116.3(5)
C22 C21 H21 121.8
C20 C21 H21 121.8
C21 C22 C23 118.5(5)
C21 C22 H22 120.8
C23 C22 H22 120.8
C22 C23 C24 125.5(5)
C22 C23 H23 117.2
C24 C23 H23 117.2
C19 C24 C23 117.3(5)
C19 C24 H24 121.3
C23 C24 H24 121.3
C26 C25 C30 122.0(4)
C26 C25 P2 119.2(4)
C30 C25 P2 118.7(3)
C27 C26 C25 115.3(5)
C27 C26 H26 122.3
C25 C26 H26 122.3
C26 C27 C28 122.2(5)
C26 C27 H27 118.9
C28 C27 H27 118.9
C29 C28 C27 123.0(4)
C29 C28 H28 118.5
C27 C28 H28 118.5
C30 C29 C28 115.3(5)
C30 C29 H29 122.3
C28 C29 H29 122.3
C29 C30 C25 122.0(5)
C29 C30 H30 119.0
C25 C30 H30 119.0
Al1 C31 H31A 109.5
Al1 C31 H31B 109.5
H31A C31 H31B 109.5
Al1 C31 H31C 109.5
H31A C31 H31C 109.5
H31B C31 H31C 109.5
Al1 C32 H32A 109.5
Al1 C32 H32B 109.5
H32A C32 H32B 109.5
Al1 C32 H32C 109.5
H32A C32 H32C 109.5
H32B C32 H32C 109.5
C13 N1 C12 113.7(4)
C13 N1 Al1 120.2(3)
C12 N1 Al1 125.5(3)
C31 Al1 N1 112.7(2)
C31 Al1 C32 121.1(3)
N1 Al1 C32 124.8(2)
C31 Al1 P1 101.89(17)
N1 Al1 P1 79.20(11)
C32 Al1 P1 100.13(15)
C31 Al1 P2 87.53(17)
N1 Al1 P2 73.36(11)
C32 Al1 P2 96.71(14)
P1 Al1 P2 152.52(7)
C1 P1 C4 99.0(2)
C1 P1 C7 107.2(2)
C4 P1 C7 108.0(2)
C1 P1 Al1 127.89(19)
C4 P1 Al1 120.56(15)
C7 P1 Al1 92.26(13)
C18 P2 C25 109.1(2)
C18 P2 C19 97.5(2)
C25 P2 C19 104.2(2)
C18 P2 Al1 86.75(14)
C25 P2 Al1 128.45(16)
C19 P2 Al1 122.51(13)

loop_
_geom_bond_atom_site_label_1
_geom_bond_atom_site_label_2
_geom_bond_distance
C1 C2 1.478(8)
C1 C3 1.670(8)
C1 P1 1.731(5)
C1 H1 0.9800
C2 H2A 0.9600
C2 H2B 0.9600
C2 H2C 0.9600
C3 H3A 0.9600
C3 H3B 0.9600
C3 H3C 0.9600
C4 C6 1.437(7)
C4 C5 1.524(8)
C4 P1 1.823(5)
C4 H4 0.9800
C5 H5A 0.9600
C5 H5B 0.9600
C5 H5C 0.9600
C6 H6A 0.9600
C6 H6B 0.9600
C6 H6C 0.9600
C7 C12 1.379(6)
C7 C8 1.428(6)
C7 P1 1.973(5)
C8 C9 1.486(7)
C8 H8 0.9300
C9 C10 1.367(7)
C9 H9 0.9300
C10 C11 1.381(6)
C10 H10 0.9300
C11 C12 1.533(7)
C11 H11 0.9300
C12 N1 1.442(6)
C13 N1 1.324(5)
C13 C14 1.347(7)
C13 C18 1.418(6)
C14 C15 1.293(6)
C14 H14 0.9300
C15 C16 1.392(7)
C15 H15 0.9300
C16 C17 1.333(7)
C16 H16 0.9300
C17 C18 1.292(6)
C17 H17 0.9300
C18 P2 1.757(5)
C19 C24 1.347(7)
C19 C20 1.484(7)
C19 P2 1.925(5)
C20 C21 1.453(7)
C20 H20 0.9300
C21 C22 1.321(8)
C21 H21 0.9300
C22 C23 1.462(8)
C22 H22 0.9300
C23 C24 1.452(7)
C23 H23 0.9300
C24 H24 0.9300
C25 C26 1.396(7)
C25 C30 1.504(7)
C25 P2 1.824(4)
C26 C27 1.387(7)
C26 H26 0.9300
C27 C28 1.482(8)
C27 H27 0.9300
C28 C29 1.390(8)
C28 H28 0.9300
C29 C30 1.381(7)
C29 H29 0.9300
C30 H30 0.9300
C31 Al1 1.823(6)
C31 H31A 0.9600
C31 H31B 0.9600
C31 H31C 0.9600
C32 Al1 2.045(5)
C32 H32A 0.9600
C32 H32B 0.9600
C32 H32C 0.9600
N1 Al1 2.019(4)
Al1 P1 2.5499(18)
Al1 P2 2.7902(17)

loop_
_platon_squeeze_void_nr
_platon_squeeze_void_average_x
_platon_squeeze_void_average_y
_platon_squeeze_void_average_z
_platon_squeeze_void_volume
_platon_squeeze_void_count_electrons
1 0.500 1.000 1.000 191.1 -0.1
